data_7030361
loop_
_publ_author_name
'Trathen, Nicola'
'Leech, Matthew C.'
'Crossley, Ian R.'
'Greenacre, Victoria K.'
'Roe, S. Mark'

_publ_section_title
;
 Synthesis and electronic structure of the first cyaphide-alkynyl
 complexes.
;
_journal_issue 24
_journal_name_full 'Dalton transactions (Cambridge, England : 2003)'
_journal_page_first 9004
_journal_page_last 9007
_journal_paper_doi 10.1039/c4dt01108b
_journal_volume 43
_journal_year 2014
_chemical_absolute_configuration ad
_chemical_compound_source 'synthesis as described'
_chemical_formula_moiety 'C60 H60 O2 P5 Ru Si, C F3 O3 S'
_chemical_formula_sum 'C61 H60 F3 O5 P5 Ru S Si'
_chemical_formula_weight 1246.16
_chemical_name_systematic
;
 ?
;
_space_group_IT_number 9
_symmetry_cell_setting monoclinic
_symmetry_Int_Tables_number 9
_symmetry_space_group_name_Hall 'C -2yc'
_symmetry_space_group_name_H-M 'C 1 c 1'
_atom_sites_solution_hydrogens geom
_atom_sites_solution_primary direct
_atom_sites_solution_secondary difmap
_audit_conform_dict_location ftp://ftp.iucr.org/pub/cif_core.dic
_audit_conform_dict_name cif_core.dic
_audit_conform_dict_version 2.4
_audit_creation_date 2013-02-01T16:44:38-00:00
_audit_creation_method 'WinGX routine CIF_UPDATE'
_cell_angle_alpha 90
_cell_angle_beta 102.193(2)
_cell_angle_gamma 90
_cell_formula_units_Z 4
_cell_length_a 27.1458(6)
_cell_length_b 12.4837(3)
_cell_length_c 18.8950(5)
_cell_measurement_reflns_used 16087
_cell_measurement_temperature 173(2)
_cell_measurement_theta_max 27.485
_cell_measurement_theta_min 0.998
_cell_measurement_wavelength 0.71073
_cell_volume 6258.7(3)
_computing_cell_refinement 'HKL Scalepack (Otwinowski & Minor 1997)'
_computing_data_collection 'Collect (Bruker AXS BV, 1997-2004)'
_computing_data_reduction 'HKL Denzo and Scalepack (Otwinowski & Minor 1997)'
_computing_molecular_graphics 'Ortep-3 for Windows (Farrugia, 1997)'
_computing_publication_material 'WinGX publication routines (Farrugia, 1999)'
_computing_structure_refinement 'SHELXL-97 (Sheldrick, 1997)'
_computing_structure_solution 'SHELXS-97 (Sheldrick, 1990)'
_diffrn_ambient_temperature 173(2)
_diffrn_detector 'CCD plate'
_diffrn_detector_area_resol_mean 9
_diffrn_measured_fraction_theta_full 0.993
_diffrn_measured_fraction_theta_max 0.993
_diffrn_measurement_device '95mm CCD camera on \k-goniostat'
_diffrn_measurement_device_type KappaCCD
_diffrn_measurement_method 'CCD rotation images, thick slices'
_diffrn_orient_matrix_type 'by Bruker AXS Collect from scalepack cell'
_diffrn_orient_matrix_UB_11 -0.6323E-3
_diffrn_orient_matrix_UB_12 -0.721982E-1
_diffrn_orient_matrix_UB_13 -0.23101E-1
_diffrn_orient_matrix_UB_21 -0.03766
_diffrn_orient_matrix_UB_22 0
_diffrn_orient_matrix_UB_23 -0.93776E-2
_diffrn_orient_matrix_UB_31 -0.13155E-2
_diffrn_orient_matrix_UB_32 0.347007E-1
_diffrn_orient_matrix_UB_33 -0.480639E-1
_diffrn_radiation_monochromator graphite
_diffrn_radiation_probe x-ray
_diffrn_radiation_type MoK\a
_diffrn_radiation_wavelength 0.71073
_diffrn_reflns_av_R_equivalents 0.0829
_diffrn_reflns_av_unetI/netI 0.0749
_diffrn_reflns_limit_h_max 34
_diffrn_reflns_limit_h_min -34
_diffrn_reflns_limit_k_max 15
_diffrn_reflns_limit_k_min -15
_diffrn_reflns_limit_l_max 24
_diffrn_reflns_limit_l_min -24
_diffrn_reflns_number 46877
_diffrn_reflns_reduction_process
;
 Scaled and merged with Sortav
 R.H. Blessing, (1987) Cryst. Rev. 1, 3-58
 R.H. Blessing, (1989) J. Appl. Cryst. 22, 396-397
;
_diffrn_reflns_theta_full 27.07
_diffrn_reflns_theta_max 27.07
_diffrn_reflns_theta_min 3.45
_diffrn_source 'Enraf Nonius FR590'
_exptl_absorpt_coefficient_mu 0.485
_exptl_absorpt_correction_T_max 0.9276
_exptl_absorpt_correction_T_min 0.8623
_exptl_absorpt_correction_type multi-scan
_exptl_absorpt_process_details
;
[c.f. r.h. blessing, acta cryst. (1995), a51, 33-38]
;
_exptl_crystal_colour colourless
_exptl_crystal_density_diffrn 1.323
_exptl_crystal_density_method 'not measured'
_exptl_crystal_description prism
_exptl_crystal_F_000 2568
_exptl_crystal_size_max 0.14
_exptl_crystal_size_mid 0.12
_exptl_crystal_size_min 0.06
_platon_squeeze_details
;
;
_refine_diff_density_max 1.207
_refine_diff_density_min -1.266
_refine_diff_density_rms 0.125
_refine_ls_abs_structure_details 'Flack H D (1983), Acta Cryst. A39, 876-881'
_refine_ls_abs_structure_Flack 0.56(5)
_refine_ls_extinction_method none
_refine_ls_goodness_of_fit_ref 1.096
_refine_ls_hydrogen_treatment constr
_refine_ls_matrix_type full
_refine_ls_number_parameters 741
_refine_ls_number_reflns 13387
_refine_ls_number_restraints 254
_refine_ls_restrained_S_all 1.088
_refine_ls_R_factor_all 0.101
_refine_ls_R_factor_gt 0.077
_refine_ls_shift/su_max 0.004
_refine_ls_shift/su_mean 0.001
_refine_ls_structure_factor_coef Fsqd
_refine_ls_weighting_details 'calc w=1/[\s^2^(Fo^2^)+(0.0833P)^2^+51.1315P] where P=(Fo^2^+2Fc^2^)/3'
_refine_ls_weighting_scheme calc
_refine_ls_wR_factor_gt 0.1913
_refine_ls_wR_factor_ref 0.203
_reflns_number_gt 10508
_reflns_number_total 13387
_reflns_threshold_expression >2sigma(I)
_cod_data_source_file c4dt01108b3.cif
_cod_data_source_block NT_19812
_cod_depositor_comments 'Adding full bibliography for 7030361--7030363.cif.'
_cod_database_code 7030361

loop_
_symmetry_equiv_pos_as_xyz
'x, y, z'
'x, -y, z+1/2'
'x+1/2, y+1/2, z'
'x+1/2, -y+1/2, z+1/2'

loop_
_atom_site_label
_atom_site_type_symbol
_atom_site_fract_x
_atom_site_fract_y
_atom_site_fract_z
_atom_site_U_iso_or_equiv
_atom_site_adp_type
_atom_site_occupancy
_atom_site_symmetry_multiplicity
_atom_site_calc_flag
_atom_site_refinement_flags
_atom_site_disorder_assembly
_atom_site_disorder_group
C1 C 0.0476(4) 0.5806(8) 0.4761(5) 0.027(2) Uani 1 1 d . . .
C2 C 0.0284(4) 0.4748(8) 0.4902(6) 0.037(2) Uani 1 1 d . . .
H2 H -0.0065 0.463 0.4874 0.045 Uiso 1 1 calc R . .
C3 C 0.0622(5) 0.3948(10) 0.5071(6) 0.049(3) Uani 1 1 d . . .
H3 H 0.0491 0.3245 0.5092 0.059 Uiso 1 1 calc R . .
C4 C 0.1130(4) 0.4053(8) 0.5216(5) 0.041(3) Uani 1 1 d . . .
H4 H 0.135 0.3472 0.5383 0.049 Uiso 1 1 calc R . .
C5 C 0.1310(4) 0.5089(9) 0.5099(5) 0.036(2) Uani 1 1 d . . .
H5 H 0.1661 0.5213 0.5152 0.043 Uiso 1 1 calc R . .
C6 C 0.0976(4) 0.5905(10) 0.4910(5) 0.041(3) Uani 1 1 d . . .
H6 H 0.111 0.6603 0.4882 0.049 Uiso 1 1 calc R . .
C11 C -0.0483(4) 0.6269(8) 0.3927(5) 0.033(2) Uani 1 1 d U . .
C12 C -0.0511(5) 0.6035(11) 0.3206(6) 0.054(3) Uani 1 1 d U . .
H12 H -0.0216 0.6148 0.3021 0.064 Uiso 1 1 calc R . .
C13 C -0.0931(6) 0.5650(13) 0.2729(6) 0.076(4) Uani 1 1 d U . .
H13 H -0.0953 0.5701 0.2222 0.092 Uiso 1 1 calc R . .
C14 C -0.1321(5) 0.5187(11) 0.2997(6) 0.057(3) Uani 1 1 d U . .
H14 H -0.1583 0.4783 0.2701 0.068 Uiso 1 1 calc R . .
C15 C -0.1300(4) 0.5359(9) 0.3728(5) 0.045(3) Uani 1 1 d U . .
H15 H -0.1577 0.5129 0.3924 0.054 Uiso 1 1 calc R . .
C16 C -0.0893(4) 0.5853(9) 0.4192(5) 0.037(2) Uani 1 1 d U . .
H16 H -0.0893 0.591 0.4694 0.045 Uiso 1 1 calc R . .
C21A C 0.0622(4) 1.0156(8) 0.4673(6) 0.037(2) Uani 0.442(15) 1 d PDU A 1
C22A C 0.0941(8) 1.0444(18) 0.5298(10) 0.040(6) Uani 0.442(15) 1 d PDU A 1
H22A H 0.0873 1.0166 0.5735 0.048 Uiso 0.442(15) 1 calc PR A 1
C23A C 0.1336(9) 1.107(2) 0.5355(14) 0.045(6) Uani 0.442(15) 1 d PDU A 1
H23A H 0.1511 1.1327 0.5813 0.053 Uiso 0.442(15) 1 calc PR A 1
C24A C 0.1491(10) 1.135(3) 0.4726(15) 0.057(6) Uani 0.442(15) 1 d PDU A 1
H24A H 0.1831 1.1541 0.4734 0.068 Uiso 0.442(15) 1 calc PR A 1
C25A C 0.1123(8) 1.1334(19) 0.4066(12) 0.046(5) Uani 0.442(15) 1 d PDU A 1
H25A H 0.1169 1.1756 0.3667 0.055 Uiso 0.442(15) 1 calc PR A 1
C26A C 0.0709(9) 1.072(2) 0.4010(11) 0.049(5) Uani 0.442(15) 1 d PDU A 1
H26A H 0.0477 1.0645 0.356 0.059 Uiso 0.442(15) 1 calc PR A 1
C21B C 0.0622(4) 1.0156(8) 0.4673(6) 0.037(2) Uani 0.558(15) 1 d PDU A 2
C22B C 0.0800(7) 1.0707(15) 0.5310(8) 0.042(5) Uani 0.558(15) 1 d PDU A 2
H22B H 0.0576 1.0784 0.5631 0.051 Uiso 0.558(15) 1 calc PR A 2
C23B C 0.1253(9) 1.114(2) 0.5515(11) 0.054(5) Uani 0.558(15) 1 d PDU A 2
H23B H 0.1345 1.147 0.5976 0.065 Uiso 0.558(15) 1 calc PR A 2
C24B C 0.1595(8) 1.1109(16) 0.5069(15) 0.059(5) Uani 0.558(15) 1 d PDU A 2
H24B H 0.1902 1.1498 0.5189 0.07 Uiso 0.558(15) 1 calc PR A 2
C25B C 0.1477(7) 1.0482(17) 0.4425(12) 0.066(5) Uani 0.558(15) 1 d PDU A 2
H25B H 0.1718 1.0375 0.4132 0.079 Uiso 0.558(15) 1 calc PR A 2
C26B C 0.1010(6) 1.0045(13) 0.4243(9) 0.043(4) Uani 0.558(15) 1 d PDU A 2
H26B H 0.0929 0.9639 0.3809 0.052 Uiso 0.558(15) 1 calc PR A 2
C31 C -0.0434(4) 1.0452(9) 0.4200(5) 0.043(3) Uani 1 1 d . A .
C32 C -0.0905(4) 1.0201(10) 0.3850(5) 0.041(3) Uani 1 1 d . . .
H32 H -0.1002 0.9469 0.3818 0.049 Uiso 1 1 calc R . .
C33 C -0.1259(5) 1.0971(11) 0.3528(6) 0.051(3) Uani 1 1 d . . .
H33 H -0.1585 1.0785 0.3264 0.061 Uiso 1 1 calc R . .
C34 C -0.1091(6) 1.2060(13) 0.3629(8) 0.083(5) Uani 1 1 d . . .
H34 H -0.1321 1.2604 0.3421 0.1 Uiso 1 1 calc R . .
C35 C -0.0624(6) 1.2377(10) 0.4000(7) 0.074(5) Uani 1 1 d . . .
H35 H -0.0532 1.3111 0.4061 0.088 Uiso 1 1 calc R . .
C36 C -0.0289(5) 1.1548(11) 0.4286(7) 0.053(3) Uani 1 1 d . . .
H36 H 0.0041 1.1723 0.4541 0.063 Uiso 1 1 calc R . .
C41 C 0.0234(3) 1.0506(8) 0.6722(5) 0.026(2) Uani 1 1 d . A .
C42 C 0.0692(4) 1.0213(8) 0.7198(4) 0.028(2) Uani 1 1 d . . .
H42 H 0.0766 0.9491 0.7342 0.033 Uiso 1 1 calc R . .
C43 C 0.1021(4) 1.1026(10) 0.7435(6) 0.041(3) Uani 1 1 d . . .
H43 H 0.1333 1.084 0.7746 0.049 Uiso 1 1 calc R . .
C44 C 0.0941(4) 1.2101(8) 0.7262(6) 0.045(3) Uani 1 1 d . . .
H44 H 0.1182 1.2636 0.7448 0.054 Uiso 1 1 calc R . .
C45 C 0.0493(5) 1.2344(10) 0.6809(7) 0.059(3) Uani 1 1 d . . .
H45 H 0.0424 1.3071 0.6677 0.071 Uiso 1 1 calc R . .
C46 C 0.0132(5) 1.1573(8) 0.6532(7) 0.050(3) Uani 1 1 d . . .
H46 H -0.0176 1.1772 0.6219 0.061 Uiso 1 1 calc R . .
C51 C -0.0822(4) 1.0199(9) 0.6235(5) 0.033(2) Uani 1 1 d . A .
C52 C -0.1098(3) 1.0400(8) 0.5552(5) 0.033(2) Uani 1 1 d . . .
H52 H -0.0995 1.0118 0.5139 0.039 Uiso 1 1 calc R . .
C53 C -0.1544(4) 1.1043(9) 0.5468(6) 0.042(3) Uani 1 1 d . . .
H53 H -0.1742 1.1181 0.4998 0.051 Uiso 1 1 calc R . .
C54 C -0.1688(4) 1.1466(11) 0.6083(6) 0.054(3) Uani 1 1 d . . .
H54 H -0.1972 1.1927 0.603 0.064 Uiso 1 1 calc R . .
C55 C -0.1418(5) 1.1212(14) 0.6753(7) 0.077(5) Uani 1 1 d . . .
H55 H -0.1541 1.1412 0.7169 0.092 Uiso 1 1 calc R . .
C56 C -0.0951(4) 1.0645(11) 0.6836(6) 0.057(4) Uani 1 1 d . . .
H56 H -0.0734 1.0577 0.7299 0.069 Uiso 1 1 calc R . .
C61 C -0.0691(4) 0.5706(8) 0.6047(5) 0.028(2) Uani 1 1 d . A .
C62 C -0.1226(3) 0.5947(8) 0.5906(5) 0.027(2) Uani 1 1 d . . .
H62 H -0.1343 0.6642 0.5991 0.033 Uiso 1 1 calc R . .
C63 C -0.1565(4) 0.5117(9) 0.5639(5) 0.036(2) Uani 1 1 d . . .
H63 H -0.1916 0.5257 0.5515 0.043 Uiso 1 1 calc R . .
C64 C -0.1385(4) 0.4089(11) 0.5557(6) 0.050(3) Uani 1 1 d . . .
H64 H -0.1619 0.3535 0.5381 0.06 Uiso 1 1 calc R . .
C65 C -0.0863(4) 0.3843(8) 0.5728(6) 0.036(2) Uani 1 1 d . . .
H65 H -0.074 0.315 0.5653 0.043 Uiso 1 1 calc R . .
C66 C -0.0538(4) 0.4689(8) 0.6017(5) 0.030(2) Uani 1 1 d . . .
H66 H -0.0193 0.453 0.62 0.036 Uiso 1 1 calc R . .
C71 C 0.0274(4) 0.6220(8) 0.6954(5) 0.031(2) Uani 1 1 d . A .
C72 C 0.0303(4) 0.6251(8) 0.7714(5) 0.034(2) Uani 1 1 d . . .
H72 H 0.0077 0.6654 0.7931 0.041 Uiso 1 1 calc R . .
C73 C 0.0698(4) 0.5624(12) 0.8115(6) 0.063(4) Uani 1 1 d . . .
H73 H 0.0711 0.5533 0.8617 0.076 Uiso 1 1 calc R . .
C74 C 0.1056(4) 0.5149(9) 0.7836(6) 0.045(3) Uani 1 1 d . . .
H74 H 0.1336 0.4829 0.8152 0.054 Uiso 1 1 calc R . .
C75 C 0.1028(4) 0.5113(9) 0.7087(5) 0.038(2) Uani 1 1 d . . .
H75 H 0.1263 0.4715 0.6884 0.045 Uiso 1 1 calc R . .
C76 C 0.0634(4) 0.5695(8) 0.6648(6) 0.040(2) Uani 1 1 d . . .
H76 H 0.0612 0.5731 0.614 0.048 Uiso 1 1 calc R . .
C81 C 0.0354(4) 0.7632(9) 0.3907(6) 0.041(3) Uani 1 1 d . . .
H81A H 0.0702 0.7833 0.4146 0.049 Uiso 1 1 calc R . .
H81B H 0.0365 0.7201 0.347 0.049 Uiso 1 1 calc R . .
C82 C 0.0020(5) 0.8643(8) 0.3707(5) 0.041(3) Uani 1 1 d . A .
H82A H -0.0331 0.8427 0.3493 0.049 Uiso 1 1 calc R . .
H82B H 0.0148 0.9078 0.3346 0.049 Uiso 1 1 calc R . .
C83 C -0.0246(4) 0.8647(8) 0.7174(4) 0.028(2) Uani 1 1 d . A .
H83A H 0.01 0.8448 0.7426 0.033 Uiso 1 1 calc R . .
H83B H -0.0403 0.907 0.751 0.033 Uiso 1 1 calc R . .
C84 C -0.0548(4) 0.7673(8) 0.6931(5) 0.028(2) Uani 1 1 d . A .
H84A H -0.0892 0.7886 0.6678 0.033 Uiso 1 1 calc R . .
H84B H -0.0578 0.724 0.7359 0.033 Uiso 1 1 calc R . .
C91 C -0.0852(4) 0.8118(7) 0.5023(5) 0.026(2) Uani 1 1 d . . .
C92 C -0.1277(4) 0.8108(9) 0.4768(6) 0.052(3) Uani 1 1 d . . .
C93 C -0.1822(5) 0.8135(9) 0.4548(6) 0.057(3) Uani 1 1 d . . .
C94 C -0.2518(5) 0.9088(14) 0.3944(8) 0.094(5) Uani 1 1 d . . .
H94A H -0.2585 0.9744 0.3655 0.141 Uiso 1 1 calc R . .
H94B H -0.2672 0.9147 0.4368 0.141 Uiso 1 1 calc R . .
H94C H -0.2663 0.8473 0.365 0.141 Uiso 1 1 calc R . .
C96 C 0.1310(4) 0.8065(8) 0.6354(6) 0.044(2) Uani 1 1 d . A .
C97 C 0.2183(4) 0.6642(9) 0.6855(7) 0.062(3) Uani 1 1 d . A .
H97A H 0.2536 0.6587 0.7109 0.093 Uiso 1 1 calc R . .
H97B H 0.2148 0.6389 0.6356 0.093 Uiso 1 1 calc R . .
H97C H 0.1974 0.6201 0.7104 0.093 Uiso 1 1 calc R . .
C98 C 0.2372(4) 0.8854(13) 0.6353(11) 0.105(6) Uani 1 1 d . A .
H98A H 0.2725 0.8828 0.6613 0.157 Uiso 1 1 calc R . .
H98B H 0.2255 0.9599 0.6321 0.157 Uiso 1 1 calc R . .
H98C H 0.2344 0.8564 0.5864 0.157 Uiso 1 1 calc R . .
C99 C 0.1984(8) 0.8482(17) 0.7785(9) 0.177(13) Uani 1 1 d . A .
H99A H 0.233 0.8475 0.807 0.266 Uiso 1 1 calc R . .
H99B H 0.1776 0.7995 0.8006 0.266 Uiso 1 1 calc R . .
H99C H 0.1847 0.921 0.7777 0.266 Uiso 1 1 calc R . .
C101 C 0.2463(5) 0.8403(17) 0.3993(10) 0.101(6) Uani 1 1 d . . .
O1 O -0.1986(3) 0.8942(8) 0.4177(5) 0.082(3) Uani 1 1 d . . .
O2 O -0.2108(3) 0.7458(9) 0.4746(7) 0.103(4) Uani 1 1 d . . .
S101 S 0.20631(13) 0.7258(3) 0.4096(2) 0.0659(8) Uani 1 1 d . . .
O101 O 0.1601(3) 0.7865(10) 0.4051(6) 0.110(4) Uani 1 1 d . . .
O102 O 0.2244(4) 0.6826(8) 0.4777(7) 0.107(4) Uani 1 1 d . . .
O103 O 0.1965(6) 0.6665(9) 0.3466(8) 0.156(7) Uani 1 1 d . . .
P1 P 0.00433(9) 0.6890(2) 0.45308(12) 0.0258(6) Uani 1 1 d . . .
P2 P 0.00351(10) 0.9443(2) 0.45407(11) 0.0310(6) Uani 1 1 d . . .
P3 P -0.02275(8) 0.9429(2) 0.63552(11) 0.0224(5) Uani 1 1 d . . .
P4 P -0.02582(9) 0.6860(2) 0.63218(12) 0.0267(6) Uani 1 1 d . . .
P5 P 0.07580(10) 0.8115(2) 0.59590(14) 0.0308(6) Uani 1 1 d . . .
Ru1 Ru -0.00795(3) 0.81488(4) 0.54501(3) 0.02072(14) Uani 1 1 d . A .
Si1 Si 0.19788(11) 0.8042(3) 0.68481(18) 0.0558(8) Uani 1 1 d . . .
F101 F 0.2905(4) 0.7984(11) 0.4017(9) 0.176(6) Uani 1 1 d . . .
F102 F 0.2281(4) 0.8907(8) 0.3386(7) 0.154(5) Uani 1 1 d . . .
F103 F 0.2456(5) 0.9044(8) 0.4528(7) 0.138(4) Uani 1 1 d . . .

loop_
_atom_site_aniso_label
_atom_site_aniso_U_11
_atom_site_aniso_U_22
_atom_site_aniso_U_33
_atom_site_aniso_U_23
_atom_site_aniso_U_13
_atom_site_aniso_U_12
C1 0.043(5) 0.026(5) 0.017(4) -0.001(3) 0.014(4) -0.004(4)
C2 0.042(6) 0.023(5) 0.047(6) 0.012(4) 0.009(4) 0.011(4)
C3 0.072(8) 0.029(6) 0.040(6) 0.001(4) -0.003(5) 0.025(5)
C4 0.057(7) 0.022(5) 0.037(5) 0.010(4) -0.006(4) 0.015(5)
C5 0.032(5) 0.046(6) 0.027(4) 0.000(4) -0.003(4) 0.003(4)
C6 0.043(6) 0.045(6) 0.029(5) 0.011(4) -0.006(4) 0.000(5)
C11 0.032(4) 0.039(6) 0.024(4) -0.014(4) -0.001(4) 0.019(4)
C12 0.059(6) 0.076(8) 0.035(5) -0.018(5) 0.030(5) -0.010(6)
C13 0.104(9) 0.112(11) 0.012(4) -0.010(6) 0.009(5) -0.024(8)
C14 0.053(6) 0.068(8) 0.043(5) -0.032(6) -0.003(5) -0.009(5)
C15 0.054(6) 0.038(6) 0.034(4) 0.008(4) -0.008(4) -0.015(5)
C16 0.041(5) 0.055(6) 0.012(4) -0.006(4) -0.003(3) 0.004(4)
C21A 0.051(5) 0.028(5) 0.038(5) -0.004(4) 0.020(4) 0.005(4)
C22A 0.046(12) 0.034(13) 0.038(8) 0.021(9) 0.003(8) -0.006(10)
C23A 0.035(11) 0.054(13) 0.049(10) 0.030(10) 0.019(9) -0.015(9)
C24A 0.058(12) 0.067(15) 0.057(12) 0.004(12) 0.034(8) -0.028(12)
C25A 0.060(11) 0.043(11) 0.046(9) 0.007(9) 0.034(8) 0.011(8)
C26A 0.049(10) 0.065(14) 0.037(9) 0.004(9) 0.016(8) 0.010(9)
C21B 0.051(5) 0.028(5) 0.038(5) -0.004(4) 0.020(4) 0.005(4)
C22B 0.042(9) 0.045(11) 0.035(7) 0.003(6) -0.003(6) 0.013(8)
C23B 0.048(10) 0.062(12) 0.048(10) 0.021(9) 0.000(7) -0.015(9)
C24B 0.055(10) 0.044(11) 0.074(13) 0.013(9) 0.006(9) -0.006(9)
C25B 0.056(9) 0.060(11) 0.092(12) -0.009(9) 0.037(9) -0.013(9)
C26B 0.048(8) 0.042(9) 0.045(8) 0.002(7) 0.020(6) 0.003(7)
C31 0.065(7) 0.034(6) 0.025(5) 0.012(4) 0.002(5) 0.031(5)
C32 0.055(6) 0.054(7) 0.014(4) 0.004(4) 0.006(4) 0.015(5)
C33 0.046(6) 0.062(8) 0.039(6) 0.009(5) -0.001(5) 0.026(6)
C34 0.092(12) 0.075(11) 0.075(10) 0.043(8) 0.001(9) 0.054(9)
C35 0.121(13) 0.027(7) 0.055(7) 0.009(5) -0.024(8) 0.018(7)
C36 0.053(7) 0.049(8) 0.046(6) -0.008(6) -0.010(5) 0.014(6)
C41 0.026(4) 0.037(6) 0.016(4) 0.007(4) 0.008(3) 0.020(4)
C42 0.040(5) 0.030(5) 0.015(4) -0.007(3) 0.011(3) 0.003(4)
C43 0.038(5) 0.047(6) 0.031(5) -0.011(5) -0.005(4) 0.008(5)
C44 0.054(7) 0.019(5) 0.057(7) 0.013(5) 0.000(5) -0.004(5)
C45 0.050(7) 0.039(7) 0.081(9) 0.019(6) -0.001(6) 0.006(6)
C46 0.063(8) 0.013(5) 0.067(8) -0.004(5) -0.003(6) -0.003(5)
C51 0.027(5) 0.044(6) 0.029(5) -0.003(4) 0.009(4) 0.010(4)
C52 0.029(5) 0.044(6) 0.027(4) 0.006(4) 0.010(4) 0.013(4)
C53 0.026(5) 0.056(7) 0.043(5) 0.017(5) 0.005(4) 0.011(5)
C54 0.046(6) 0.060(7) 0.062(7) 0.027(6) 0.029(6) 0.025(6)
C55 0.062(8) 0.125(13) 0.050(7) 0.012(8) 0.027(6) 0.052(9)
C56 0.049(7) 0.092(10) 0.029(5) 0.006(6) 0.002(5) 0.032(7)
C61 0.037(5) 0.029(5) 0.016(4) 0.000(3) -0.001(3) -0.014(4)
C62 0.014(4) 0.029(5) 0.040(5) 0.013(4) 0.008(3) -0.001(3)
C63 0.026(5) 0.046(6) 0.032(5) 0.002(4) -0.001(4) -0.017(4)
C64 0.034(5) 0.057(7) 0.054(6) 0.017(6) -0.002(5) -0.011(5)
C65 0.037(5) 0.025(5) 0.042(5) -0.001(4) 0.001(4) -0.002(4)
C66 0.035(5) 0.041(6) 0.019(4) 0.013(4) 0.016(3) -0.001(4)
C71 0.046(6) 0.030(5) 0.017(4) -0.002(4) 0.004(4) 0.011(4)
C72 0.042(5) 0.038(5) 0.019(4) 0.012(4) -0.001(4) 0.006(4)
C73 0.038(6) 0.112(11) 0.035(6) 0.045(7) -0.001(4) 0.011(7)
C74 0.031(5) 0.049(6) 0.040(5) 0.011(5) -0.026(4) 0.002(5)
C75 0.031(5) 0.044(6) 0.034(5) -0.004(4) -0.005(4) -0.005(4)
C76 0.042(5) 0.037(5) 0.040(5) -0.002(4) 0.004(4) 0.010(5)
C81 0.054(7) 0.040(7) 0.033(5) -0.009(5) 0.019(5) 0.010(5)
C82 0.064(7) 0.025(6) 0.031(6) 0.010(4) 0.002(5) 0.008(5)
C83 0.032(5) 0.041(6) 0.015(4) 0.002(4) 0.016(4) 0.004(4)
C84 0.033(5) 0.035(6) 0.016(4) -0.004(4) 0.009(4) 0.000(4)
C91 0.028(5) 0.019(5) 0.031(5) 0.010(4) 0.009(4) 0.013(4)
C92 0.033(6) 0.062(7) 0.055(6) -0.006(5) -0.008(5) -0.024(5)
C93 0.054(7) 0.049(6) 0.062(7) 0.006(5) -0.001(5) 0.002(6)
C94 0.065(8) 0.124(13) 0.079(9) -0.027(9) -0.018(7) 0.058(9)
C96 0.032(5) 0.040(5) 0.061(6) 0.011(5) 0.013(5) 0.007(5)
C97 0.040(6) 0.062(7) 0.091(9) -0.002(6) 0.029(6) 0.008(5)
C98 0.028(6) 0.098(11) 0.182(17) 0.045(12) 0.006(8) 0.000(7)
C99 0.20(2) 0.18(2) 0.091(11) -0.095(13) -0.097(13) 0.144(18)
C101 0.046(8) 0.131(15) 0.113(13) 0.041(12) -0.012(8) -0.017(9)
O1 0.044(4) 0.074(6) 0.114(7) 0.010(5) -0.013(5) 0.019(4)
O2 0.037(5) 0.108(8) 0.155(10) 0.037(8) 0.000(5) 0.008(5)
S101 0.0661(19) 0.0483(16) 0.087(2) -0.0048(16) 0.0241(17) -0.0073(15)
O101 0.047(5) 0.183(11) 0.109(7) 0.085(8) 0.036(5) 0.030(6)
O102 0.065(6) 0.086(7) 0.150(10) 0.026(7) -0.021(6) 0.016(5)
O103 0.195(15) 0.074(8) 0.152(12) 0.030(8) -0.073(10) -0.031(8)
P1 0.0346(13) 0.0243(14) 0.0196(12) 0.0021(9) 0.0080(10) 0.0064(11)
P2 0.0469(16) 0.0338(16) 0.0137(11) 0.0051(10) 0.0092(11) 0.0120(12)
P3 0.0201(11) 0.0246(14) 0.0216(12) -0.0013(10) 0.0022(9) 0.0070(9)
P4 0.0289(12) 0.0333(16) 0.0174(11) 0.0079(10) 0.0036(9) 0.0020(11)
P5 0.0314(14) 0.0373(16) 0.0238(12) 0.0010(10) 0.0063(10) 0.0059(11)
Ru1 0.0234(3) 0.0243(3) 0.0141(2) 0.0025(4) 0.00323(17) 0.0051(4)
Si1 0.0319(14) 0.0538(18) 0.072(2) -0.0088(15) -0.0101(13) 0.0107(13)
F101 0.096(8) 0.168(12) 0.231(14) -0.008(10) -0.037(8) 0.067(8)
F102 0.127(8) 0.091(7) 0.194(11) 0.071(7) -0.082(8) -0.030(6)
F103 0.160(10) 0.086(7) 0.149(9) -0.043(7) -0.013(8) 0.000(7)

loop_
_atom_type_symbol
_atom_type_description
_atom_type_scat_dispersion_real
_atom_type_scat_dispersion_imag
_atom_type_scat_source
C C 0.0033 0.0016 'International Tables Vol C Tables 4.2.6.8 and 6.1.1.4'
H H 0 0 'International Tables Vol C Tables 4.2.6.8 and 6.1.1.4'
O O 0.0106 0.006 'International Tables Vol C Tables 4.2.6.8 and 6.1.1.4'
P P 0.1023 0.0942 'International Tables Vol C Tables 4.2.6.8 and 6.1.1.4'
Ru Ru -1.2594 0.8363 'International Tables Vol C Tables 4.2.6.8 and 6.1.1.4'
Si Si 0.0817 0.0704 'International Tables Vol C Tables 4.2.6.8 and 6.1.1.4'
S S 0.1246 0.1234 'International Tables Vol C Tables 4.2.6.8 and 6.1.1.4'
F F 0.0171 0.0103 'International Tables Vol C Tables 4.2.6.8 and 6.1.1.4'

loop_
_geom_angle_atom_site_label_1
_geom_angle_atom_site_label_2
_geom_angle_atom_site_label_3
_geom_angle
C6 C1 C2 115.6(10)
C6 C1 P1 124.8(8)
C2 C1 P1 119.1(7)
C3 C2 C1 117.5(11)
C3 C2 H2 121.3
C1 C2 H2 121.3
C2 C3 C4 126.0(12)
C2 C3 H3 117
C4 C3 H3 117
C3 C4 C5 115.3(9)
C3 C4 H4 122.3
C5 C4 H4 122.3
C6 C5 C4 119.5(10)
C6 C5 H5 120.3
C4 C5 H5 120.3
C1 C6 C5 125.3(11)
C1 C6 H6 117.3
C5 C6 H6 117.3
C12 C11 C16 113.0(9)
C12 C11 P1 125.8(9)
C16 C11 P1 120.8(7)
C13 C12 C11 125.6(11)
C13 C12 H12 117.2
C11 C12 H12 117.2
C12 C13 C14 119.6(10)
C12 C13 H13 120.2
C14 C13 H13 120.2
C15 C14 C13 115.0(10)
C15 C14 H14 122.5
C13 C14 H14 122.5
C14 C15 C16 123.6(11)
C14 C15 H15 118.2
C16 C15 H15 118.2
C15 C16 C11 121.0(9)
C15 C16 H16 119.5
C11 C16 H16 119.5
C22A C21A C26A 114.8(15)
C22A C21A P2 129.6(12)
C26A C21A P2 114.1(11)
C23A C22A C21A 126.1(19)
C23A C22A H22A 117
C21A C22A H22A 117
C22A C23A C24A 118(2)
C22A C23A H23A 121
C24A C23A H23A 121
C23A C24A C25A 117.6(19)
C23A C24A H24A 121.2
C25A C24A H24A 121.2
C26A C25A C24A 119.8(19)
C26A C25A H25A 120.1
C24A C25A H25A 120.1
C25A C26A C21A 118.6(17)
C25A C26A H26A 120.7
C21A C26A H26A 120.7
C23B C22B H22B 117
C22B C23B C24B 121.1(19)
C22B C23B H23B 119.5
C24B C23B H23B 119.5
C23B C24B C25B 118.5(17)
C23B C24B H24B 120.8
C25B C24B H24B 120.8
C26B C25B C24B 117.8(17)
C26B C25B H25B 121.1
C24B C25B H25B 121.1
C25B C26B H26B 117.8
C32 C31 C36 119.4(10)
C32 C31 P2 122.4(9)
C36 C31 P2 118.1(9)
C31 C32 C33 123.1(12)
C31 C32 H32 118.5
C33 C32 H32 118.5
C32 C33 C34 115.0(12)
C32 C33 H33 122.5
C34 C33 H33 122.5
C35 C34 C33 125.1(11)
C35 C34 H34 117.4
C33 C34 H34 117.4
C34 C35 C36 115.8(13)
C34 C35 H35 122.1
C36 C35 H35 122.1
C35 C36 C31 121.5(12)
C35 C36 H36 119.2
C31 C36 H36 119.2
C46 C41 C42 120.7(10)
C46 C41 P3 120.7(7)
C42 C41 P3 118.6(7)
C43 C42 C41 116.2(10)
C43 C42 H42 121.9
C41 C42 H42 121.9
C42 C43 C44 125.6(10)
C42 C43 H43 117.2
C44 C43 H43 117.2
C45 C44 C43 115.9(11)
C45 C44 H44 122
C43 C44 H44 122
C44 C45 C46 123.1(11)
C44 C45 H45 118.5
C46 C45 H45 118.5
C41 C46 C45 118.5(11)
C41 C46 H46 120.8
C45 C46 H46 120.8
C56 C51 C52 121.2(9)
C56 C51 P3 118.5(7)
C52 C51 P3 120.0(7)
C51 C52 C53 119.2(9)
C51 C52 H52 120.4
C53 C52 H52 120.4
C54 C53 C52 119.7(9)
C54 C53 H53 120.2
C52 C53 H53 120.2
C55 C54 C53 119.5(10)
C55 C54 H54 120.2
C53 C54 H54 120.2
C54 C55 C56 120.5(11)
C54 C55 H55 119.7
C56 C55 H55 119.7
C51 C56 C55 119.0(10)
C51 C56 H56 120.5
C55 C56 H56 120.5
C66 C61 C62 119.6(9)
C66 C61 P4 124.2(8)
C62 C61 P4 116.1(7)
C63 C62 C61 117.8(9)
C63 C62 H62 121.1
C61 C62 H62 121.1
C64 C63 C62 120.0(9)
C64 C63 H63 120
C62 C63 H63 120
C63 C64 C65 122.0(10)
C63 C64 H64 119
C65 C64 H64 119
C66 C65 C64 116.1(10)
C66 C65 H65 122
C64 C65 H65 122
C61 C66 C65 123.5(9)
C61 C66 H66 118.2
C65 C66 H66 118.2
C76 C71 C72 122.4(9)
C76 C71 P4 117.0(7)
C72 C71 P4 120.6(7)
C73 C72 C71 113.6(10)
C73 C72 H72 123.2
C71 C72 H72 123.2
C74 C73 C72 124.6(10)
C74 C73 H73 117.7
C72 C73 H73 117.7
C73 C74 C75 121.4(9)
C73 C74 H74 119.3
C75 C74 H74 119.3
C74 C75 C76 116.8(10)
C74 C75 H75 121.6
C76 C75 H75 121.6
C71 C76 C75 120.6(10)
C71 C76 H76 119.7
C75 C76 H76 119.7
C82 C81 P1 103.9(7)
C82 C81 H81A 111
P1 C81 H81A 111
C82 C81 H81B 111
P1 C81 H81B 111
H81A C81 H81B 109
C81 C82 P2 108.9(7)
C81 C82 H82A 109.9
P2 C82 H82A 109.9
C81 C82 H82B 109.9
P2 C82 H82B 109.9
H82A C82 H82B 108.3
C84 C83 P3 106.7(6)
C84 C83 H83A 110.4
P3 C83 H83A 110.4
C84 C83 H83B 110.4
P3 C83 H83B 110.4
H83A C83 H83B 108.6
C83 C84 P4 111.4(6)
C83 C84 H84A 109.4
P4 C84 H84A 109.4
C83 C84 H84B 109.4
P4 C84 H84B 109.4
H84A C84 H84B 108
C92 C91 Ru1 178.0(10)
C91 C92 C93 171.8(13)
O2 C93 O1 122.7(11)
O2 C93 C92 123.8(10)
O1 C93 C92 113.4(11)
O1 C94 H94A 109.5
O1 C94 H94B 109.5
H94A C94 H94B 109.5
O1 C94 H94C 109.5
H94A C94 H94C 109.5
H94B C94 H94C 109.5
P5 C96 Si1 178.3(8)
Si1 C97 H97A 109.5
Si1 C97 H97B 109.5
H97A C97 H97B 109.5
Si1 C97 H97C 109.5
H97A C97 H97C 109.5
H97B C97 H97C 109.5
Si1 C98 H98A 109.5
Si1 C98 H98B 109.5
H98A C98 H98B 109.5
Si1 C98 H98C 109.5
H98A C98 H98C 109.5
H98B C98 H98C 109.5
Si1 C99 H99A 109.5
Si1 C99 H99B 109.5
H99A C99 H99B 109.5
Si1 C99 H99C 109.5
H99A C99 H99C 109.5
H99B C99 H99C 109.5
F103 C101 F101 112.9(14)
F103 C101 F102 108.7(18)
F101 C101 F102 113.5(17)
F103 C101 S101 107.1(12)
F101 C101 S101 104.2(14)
F102 C101 S101 110.1(11)
C93 O1 C94 119.3(12)
O103 S101 O102 124.0(7)
O103 S101 O101 102.9(9)
O102 S101 O101 112.9(7)
O103 S101 C101 109.8(10)
O102 S101 C101 107.4(7)
O101 S101 C101 96.4(8)
C1 P1 C11 102.8(5)
C1 P1 C81 99.8(5)
C11 P1 C81 102.8(5)
C1 P1 Ru1 120.1(3)
C11 P1 Ru1 121.5(3)
C81 P1 Ru1 106.5(4)
C21A P2 C31 104.0(5)
C21A P2 C82 104.2(5)
C31 P2 C82 100.7(5)
C21A P2 Ru1 118.3(4)
C31 P2 Ru1 121.9(4)
C82 P2 Ru1 105.0(3)
C83 P3 C51 101.7(4)
C83 P3 C41 101.8(4)
C51 P3 C41 99.8(4)
C83 P3 Ru1 106.3(3)
C51 P3 Ru1 121.6(3)
C41 P3 Ru1 122.4(3)
C84 P4 C71 102.4(4)
C84 P4 C61 105.9(5)
C71 P4 C61 102.0(5)
C84 P4 Ru1 103.5(3)
C71 P4 Ru1 118.9(4)
C61 P4 Ru1 121.9(3)
C96 P5 Ru1 175.7(4)
C91 Ru1 P5 176.9(3)
C91 Ru1 P1 89.4(3)
P5 Ru1 P1 90.83(9)
C91 Ru1 P4 85.5(3)
P5 Ru1 P4 91.49(9)
P1 Ru1 P4 97.72(6)
C91 Ru1 P2 90.4(3)
P5 Ru1 P2 92.62(10)
P1 Ru1 P2 82.32(9)
P4 Ru1 P2 175.89(9)
C91 Ru1 P3 89.0(3)
P5 Ru1 P3 90.79(9)
P1 Ru1 P3 178.32(8)
P4 Ru1 P3 82.65(9)
P2 Ru1 P3 97.19(6)
C97 Si1 C99 109.6(8)
C97 Si1 C96 106.3(5)
C99 Si1 C96 106.5(7)
C97 Si1 C98 108.6(7)
C99 Si1 C98 115.5(11)
C96 Si1 C98 110.0(6)

loop_
_geom_bond_atom_site_label_1
_geom_bond_atom_site_label_2
_geom_bond_distance
C1 C6 1.332(13)
C1 C2 1.465(14)
C1 P1 1.785(10)
C2 C3 1.347(14)
C2 H2 0.95
C3 C4 1.354(16)
C3 H3 0.95
C4 C5 1.417(15)
C4 H4 0.95
C5 C6 1.359(15)
C5 H5 0.95
C6 H6 0.95
C11 C12 1.381(13)
C11 C16 1.411(15)
C11 P1 1.805(10)
C12 C13 1.380(17)
C12 H12 0.95
C13 C14 1.393(18)
C13 H13 0.95
C14 C15 1.387(15)
C14 H14 0.95
C15 C16 1.401(13)
C15 H15 0.95
C16 H16 0.95
C21A C22A 1.358(19)
C21A C26A 1.50(2)
C21A P2 1.796(12)
C22A C23A 1.31(2)
C22A H22A 0.95
C23A C24A 1.39(3)
C23A H23A 0.95
C24A C25A 1.42(3)
C24A H24A 0.95
C25A C26A 1.35(2)
C25A H25A 0.95
C26A H26A 0.95
C22B C23B 1.32(2)
C22B H22B 0.95
C23B C24B 1.38(3)
C23B H23B 0.95
C24B C25B 1.43(3)
C24B H24B 0.95
C25B C26B 1.36(2)
C25B H25B 0.95
C26B H26B 0.95
C31 C32 1.345(16)
C31 C36 1.423(17)
C31 P2 1.811(10)
C32 C33 1.403(15)
C32 H32 0.95
C33 C34 1.43(2)
C33 H33 0.95
C34 C35 1.37(2)
C34 H34 0.95
C35 C36 1.407(17)
C35 H35 0.95
C36 H36 0.95
C41 C46 1.393(14)
C41 C42 1.420(12)
C41 P3 1.868(10)
C42 C43 1.363(15)
C42 H42 0.95
C43 C44 1.389(15)
C43 H43 0.95
C44 C45 1.364(15)
C44 H44 0.95
C45 C46 1.394(17)
C45 H45 0.95
C46 H46 0.95
C51 C56 1.375(15)
C51 C52 1.372(13)
C51 P3 1.850(10)
C52 C53 1.433(13)
C52 H52 0.95
C53 C54 1.405(16)
C53 H53 0.95
C54 C55 1.360(16)
C54 H54 0.95
C55 C56 1.433(15)
C55 H55 0.95
C56 H56 0.95
C61 C66 1.341(14)
C61 C62 1.450(13)
C61 P4 1.862(9)
C62 C63 1.407(13)
C62 H62 0.95
C63 C64 1.393(16)
C63 H63 0.95
C64 C65 1.419(14)
C64 H64 0.95
C65 C66 1.409(14)
C65 H65 0.95
C66 H66 0.95
C71 C76 1.398(14)
C71 C72 1.422(12)
C71 P4 1.850(10)
C72 C73 1.413(14)
C72 H72 0.95
C73 C74 1.338(17)
C73 H73 0.95
C74 C75 1.402(15)
C74 H74 0.95
C75 C76 1.409(14)
C75 H75 0.95
C76 H76 0.95
C81 C82 1.553(15)
C81 P1 1.839(11)
C81 H81A 0.99
C81 H81B 0.99
C82 P2 1.858(11)
C82 H82A 0.99
C82 H82B 0.99
C83 C84 1.485(14)
C83 P3 1.838(9)
C83 H83A 0.99
C83 H83B 0.99
C84 P4 1.832(9)
C84 H84A 0.99
C84 H84B 0.99
C91 C92 1.151(14)
C91 Ru1 2.083(10)
C92 C93 1.452(15)
C93 O2 1.257(15)
C93 O1 1.253(13)
C94 O1 1.431(14)
C94 H94A 0.98
C94 H94B 0.98
C94 H94C 0.98
C96 P5 1.527(11)
C96 Si1 1.859(11)
C97 Si1 1.833(11)
C97 H97A 0.98
C97 H97B 0.98
C97 H97C 0.98
C98 Si1 1.862(15)
C98 H98A 0.98
C98 H98B 0.98
C98 H98C 0.98
C99 Si1 1.852(15)
C99 H99A 0.98
C99 H99B 0.98
C99 H99C 0.98
C101 F103 1.29(2)
C101 F101 1.300(19)
C101 F102 1.311(17)
C101 S101 1.830(17)
S101 O103 1.379(15)
S101 O102 1.386(12)
S101 O101 1.454(10)
P1 Ru1 2.417(2)
P2 Ru1 2.426(3)
P3 Ru1 2.435(2)
P4 Ru1 2.424(2)
P5 Ru1 2.274(3)

loop_
_platon_squeeze_void_nr
_platon_squeeze_void_average_x
_platon_squeeze_void_average_y
_platon_squeeze_void_average_z
_platon_squeeze_void_volume
_platon_squeeze_void_count_electrons
_platon_squeeze_void_content
1 0.764 0.188 0.164 129 19 ' '
2 0.264 0.312 0.664 129 19 ' '
3 0.318 0.233 0.302 7 1 ' '
4 0.818 0.267 0.802 7 1 ' '
5 0.264 0.688 0.164 129 19 ' '
6 0.764 0.812 0.664 129 19 ' '
7 0.818 0.733 0.302 7 1 ' '
8 0.318 0.767 0.802 7 1 ' '
